data_7719134
loop_
_publ_author_name
'Chen, Congcong'
'Luo, Zhongshiqi'
'Zhang, Mengke'
'Li, Xiaojing'
'Zhang, Tonghuan'
'Chen, Jian'

_publ_section_title
;
 Tuning the visible circularly polarized luminescence in highly emissive
 chiral terbium and europium chlorides.
;
_journal_issue 33
_journal_name_full 'Dalton transactions (Cambridge, England : 2003)'
_journal_page_first 12658
_journal_page_last 12666
_journal_paper_doi 10.1039/d5dt01465d
_journal_volume 54
_journal_year 2025
_chemical_absolute_configuration ad
_chemical_formula_moiety '3(Cl6 Tb), Cl, 5(C5 H14 N2)'
_chemical_formula_sum 'C25 H70 Cl19 N10 Tb3'
_chemical_formula_weight 1661.22
_space_group_crystal_system orthorhombic
_space_group_IT_number 19
_space_group_name_Hall 'P 2ac 2ab'
_space_group_name_H-M_alt 'P 21 21 21'
_atom_sites_solution_hydrogens geom
_atom_sites_solution_primary dual
_audit_creation_date 2024-04-04
_audit_creation_method
;
Olex2 1.5
(compiled 2024.02.16 svn.r378c4104 for OlexSys, GUI svn.r6928)
;
_audit_update_record
;
2024-04-04 deposited with the CCDC.	2025-07-21 downloaded from the CCDC.
;
_cell_angle_alpha 90
_cell_angle_beta 90
_cell_angle_gamma 90
_cell_formula_units_Z 4
_cell_length_a 12.8967(13)
_cell_length_b 16.1383(16)
_cell_length_c 27.412(3)
_cell_measurement_reflns_used 9963
_cell_measurement_temperature 100.00
_cell_measurement_theta_max 27.453
_cell_measurement_theta_min 2.509
_cell_volume 5705.3(10)
_computing_cell_refinement 'SAINT V8.40B (?, 2016)'
_computing_data_reduction 'SAINT V8.40B (?, 2016)'
_computing_molecular_graphics 'Olex2 1.5 (Dolomanov et al., 2009)'
_computing_publication_material 'Olex2 1.5 (Dolomanov et al., 2009)'
_computing_structure_refinement 'SHELXL 2019/3 (Sheldrick, 2015)'
_computing_structure_solution 'SHELXT 2018/2 (Sheldrick, 2018)'
_diffrn_ambient_temperature 100.00
_diffrn_detector 'Bruker APEX2 area detector'
_diffrn_detector_area_resol_mean 7.9
_diffrn_detector_type 'CCD area detector'
_diffrn_measured_fraction_theta_full 0.999
_diffrn_measured_fraction_theta_max 0.998
_diffrn_measurement_device 'three-circle diffractometer'
_diffrn_measurement_device_type 'Bruker D8 Venture'
_diffrn_measurement_method '\f and \w scans'
_diffrn_radiation_monochromator 'mirror optics'
_diffrn_radiation_probe x-ray
_diffrn_radiation_type MoK\a
_diffrn_radiation_wavelength 0.71073
_diffrn_reflns_av_R_equivalents 0.0551
_diffrn_reflns_av_unetI/netI 0.0771
_diffrn_reflns_Laue_measured_fraction_full 0.999
_diffrn_reflns_Laue_measured_fraction_max 0.998
_diffrn_reflns_limit_h_max 16
_diffrn_reflns_limit_h_min -15
_diffrn_reflns_limit_k_max 20
_diffrn_reflns_limit_k_min -20
_diffrn_reflns_limit_l_max 35
_diffrn_reflns_limit_l_min -35
_diffrn_reflns_number 34278
_diffrn_reflns_point_group_measured_fraction_full 0.996
_diffrn_reflns_point_group_measured_fraction_max 0.990
_diffrn_reflns_theta_full 25.242
_diffrn_reflns_theta_max 27.459
_diffrn_reflns_theta_min 1.949
_diffrn_source 'microfocus sealed X-ray tube'
_diffrn_source_current 1.0
_diffrn_source_power 0.05
_diffrn_source_type 'Incoatec I\ms'
_diffrn_source_voltage 50.0
_diffrn_standards_number 0
_exptl_absorpt_coefficient_mu 4.600
_exptl_absorpt_correction_T_max 0.7456
_exptl_absorpt_correction_T_min 0.6650
_exptl_absorpt_correction_type multi-scan
_exptl_absorpt_process_details
;
SADABS-2016/2 (Bruker,2016/2) was used for absorption correction.
wR2(int) was 0.0830 before and 0.0734 after correction.
The Ratio of minimum to maximum transmission is 0.8919.
The \l/2 correction factor is Not present.
;
_exptl_crystal_colour colourless
_exptl_crystal_colour_primary colourless
_exptl_crystal_density_diffrn 1.934
_exptl_crystal_description block
_exptl_crystal_F_000 3232
_exptl_crystal_size_max 0.086
_exptl_crystal_size_mid 0.065
_exptl_crystal_size_min 0.045
_refine_diff_density_max 0.761
_refine_diff_density_min -0.884
_refine_diff_density_rms 0.164
_refine_ls_abs_structure_details
;
 Flack x determined using 4227 quotients [(I+)-(I-)]/[(I+)+(I-)]
 (Parsons, Flack and Wagner, Acta Cryst. B69 (2013) 249-259).
;
_refine_ls_abs_structure_Flack -0.002(6)
_refine_ls_extinction_coef 0.00024(3)
_refine_ls_extinction_expression Fc^*^=kFc[1+0.001xFc^2^\l^3^/sin(2\q)]^-1/4^
_refine_ls_extinction_method 'SHELXL-2019/2 (Sheldrick 2019)'
_refine_ls_goodness_of_fit_ref 0.943
_refine_ls_hydrogen_treatment constr
_refine_ls_matrix_type full
_refine_ls_number_parameters 520
_refine_ls_number_reflns 12923
_refine_ls_number_restraints 0
_refine_ls_restrained_S_all 0.943
_refine_ls_R_factor_all 0.0470
_refine_ls_R_factor_gt 0.0348
_refine_ls_shift/su_max 0.001
_refine_ls_shift/su_mean 0.000
_refine_ls_structure_factor_coef Fsqd
_refine_ls_weighting_details 'w=1/[\s^2^(Fo^2^)] where P=(Fo^2^+2Fc^2^)/3'
_refine_ls_weighting_scheme calc
_refine_ls_wR_factor_gt 0.0571
_refine_ls_wR_factor_ref 0.0625
_reflns_Friedel_coverage 0.805
_reflns_Friedel_fraction_full 0.994
_reflns_Friedel_fraction_max 0.979
_reflns_number_gt 11219
_reflns_number_total 12923
_reflns_threshold_expression 'I > 2\s(I)'
_cod_data_source_file d5dt01465d2.cif
_cod_data_source_block STb
_cod_depositor_comments 'Adding full bibliography for 7719134--7719137.cif.'
_cod_database_code 7719134
_shelx_shelxl_version_number 2019/3
_shelx_space_group_comment
;
The symmetry employed for this shelxl refinement is uniquely defined
by the following loop, which should always be used as a source of
symmetry information in preference to the above space-group names.
They are only intended as comments.
;
_shelx_estimated_absorpt_t_max 0.820
_shelx_estimated_absorpt_t_min 0.693
_olex2_refinement_description
;
1. Fixed Uiso
 At 1.2 times of:
  All C(H) groups, All C(H,H) groups, All N(H,H) groups
 At 1.5 times of:
  All C(H,H,H) groups
2.a Ternary CH refined with riding coordinates:
 C4(H4), C24(H24), C9(H9), C19(H19), C14(H14)
2.b Secondary CH2 refined with riding coordinates:
 N9(H9A,H9B), C1(H1A,H1B), N8(H8A,H8B), N1(H1C,H1D), N4(H4A,H4B), N3(H3C,H3D),
 N2(H2A,H2B), C21(H21A,H21B), N7(H7A,H7B), N5(H5D,H5E), N6(H6C,H6D), N10(H10A,
 H10B), C22(H22A,H22B), C8(H8C,H8D), C2(H2C,H2D), C12(H12A,H12B), C23(H23A,
 H23B), C13(H13A,H13B), C6(H6A,H6B), C18(H18A,H18B), C17(H17A,H17B), C3(H3A,
 H3B), C7(H7C,H7D), C11(H11A,H11B), C16(H16A,H16B)
2.c Idealised Me refined as rotating group:
 C5(H5A,H5B,H5C), C25(H25A,H25B,H25C), C10(H10C,H10D,H10E), C20(H20A,H20B,
 H20C), C15(H15A,H15B,H15C)
;
_olex2_submission_special_instructions 'No special instructions were received'

loop_
_space_group_symop_operation_xyz
'x, y, z'
'-x+1/2, -y, z+1/2'
'-x, y+1/2, -z+1/2'
'x+1/2, -y+1/2, -z'

loop_
_atom_site_label
_atom_site_type_symbol
_atom_site_fract_x
_atom_site_fract_y
_atom_site_fract_z
_atom_site_U_iso_or_equiv
_atom_site_adp_type
_atom_site_occupancy
_atom_site_site_symmetry_order
_atom_site_calc_flag
_atom_site_refinement_flags_posn
_atom_site_refinement_flags_adp
_atom_site_refinement_flags_occupancy
_atom_site_disorder_assembly
_atom_site_disorder_group
Tb1 Tb 0.02008(3) 0.92783(2) 0.30393(2) 0.00980(9) Uani 1 1 d . . . . .
Tb3 Tb 0.46886(3) 0.58116(2) 0.31010(2) 0.01045(9) Uani 1 1 d . . . . .
Tb2 Tb 0.42955(3) 0.64354(2) -0.00373(2) 0.01044(9) Uani 1 1 d . . . . .
Cl3 Cl -0.04501(14) 0.90881(11) 0.21114(7) 0.0136(4) Uani 1 1 d . . . . .
Cl15 Cl 0.54609(14) 0.58737(11) 0.21790(7) 0.0136(4) Uani 1 1 d . . . . .
Cl5 Cl 0.05240(16) 0.76524(11) 0.29833(7) 0.0165(4) Uani 1 1 d . . . . .
Cl12 Cl 0.54094(15) 0.73476(12) 0.05634(7) 0.0167(4) Uani 1 1 d . . . . .
Cl13 Cl 0.39186(17) 0.73144(11) 0.28480(8) 0.0174(5) Uani 1 1 d . . . . .
Cl6 Cl 0.09595(14) 0.91784(13) 0.39463(7) 0.0157(4) Uani 1 1 d . . . . .
Cl11 Cl 0.39185(16) 0.53358(12) 0.06746(8) 0.0173(5) Uani 1 1 d . . . . .
Cl1 Cl -0.16613(15) 0.91654(13) 0.34118(8) 0.0176(4) Uani 1 1 d . . . . .
Cl10 Cl 0.57188(16) 0.53685(11) -0.03250(7) 0.0162(4) Uani 1 1 d . . . . .
Cl18 Cl 0.40065(15) 0.61621(12) 0.39789(8) 0.0175(5) Uani 1 1 d . . . . .
Cl8 Cl 0.48198(17) 0.74071(12) -0.07776(7) 0.0170(4) Uani 1 1 d . . . . .
Cl14 Cl 0.29487(15) 0.52374(12) 0.27271(8) 0.0142(4) Uani 1 1 d . . . . .
Cl4 Cl 0.20951(15) 0.95946(12) 0.27240(8) 0.0143(4) Uani 1 1 d . . . . .
Cl7 Cl 0.27007(15) 0.73479(12) 0.02977(7) 0.0144(4) Uani 1 1 d . . . . .
Cl19 Cl 0.59508(15) 0.72939(11) 0.49005(7) 0.0162(4) Uani 1 1 d . . . . .
Cl9 Cl 0.28832(15) 0.57435(13) -0.06201(7) 0.0178(4) Uani 1 1 d . . . . .
Cl17 Cl 0.65444(16) 0.62668(12) 0.33708(8) 0.0182(5) Uani 1 1 d . . . . .
Cl2 Cl -0.00189(14) 1.09187(12) 0.30563(10) 0.0257(5) Uani 1 1 d . . . . .
Cl16 Cl 0.50107(15) 0.41959(13) 0.32721(10) 0.0293(6) Uani 1 1 d . . . . .
N9 N 0.4891(5) 0.5554(3) 0.5026(3) 0.0117(14) Uani 1 1 d . . . . .
H9A H 0.487268 0.601953 0.483922 0.014 Uiso 1 1 calc R U . . .
H9B H 0.528228 0.566683 0.529473 0.014 Uiso 1 1 calc R U . . .
C1 C 0.3771(6) 0.7033(4) 0.1563(3) 0.0113(17) Uani 1 1 d . . . . .
H1A H 0.424387 0.677987 0.132099 0.014 Uiso 1 1 calc R U . . .
H1B H 0.417133 0.714159 0.186431 0.014 Uiso 1 1 calc R U . . .
N8 N 0.0293(6) 0.5409(4) 0.3721(2) 0.0168(15) Uani 1 1 d . . . . .
H8A H 0.030137 0.512686 0.400828 0.020 Uiso 1 1 calc R U . . .
H8B H 0.022821 0.503252 0.347529 0.020 Uiso 1 1 calc R U . . .
N1 N 0.3360(5) 0.7834(4) 0.1366(2) 0.0122(15) Uani 1 1 d . . . . .
H1C H 0.306480 0.773928 0.106991 0.015 Uiso 1 1 calc R U . . .
H1D H 0.389824 0.819066 0.132161 0.015 Uiso 1 1 calc R U . . .
N4 N 0.7279(5) 0.8339(4) 0.1896(3) 0.0156(16) Uani 1 1 d . . . . .
H4A H 0.681282 0.875985 0.187122 0.019 Uiso 1 1 calc R U . . .
H4B H 0.792341 0.855403 0.184700 0.019 Uiso 1 1 calc R U . . .
N3 N 0.7742(5) 0.6630(4) 0.2060(2) 0.0124(15) Uani 1 1 d . . . . .
H3C H 0.709686 0.641747 0.211097 0.015 Uiso 1 1 calc R U . . .
H3D H 0.820564 0.620715 0.208704 0.015 Uiso 1 1 calc R U . . .
N2 N 0.2153(5) 0.6837(4) 0.2017(3) 0.0124(15) Uani 1 1 d . . . . .
H2A H 0.162622 0.647674 0.207781 0.015 Uiso 1 1 calc R U . . .
H2B H 0.247719 0.694770 0.230450 0.015 Uiso 1 1 calc R U . . .
C21 C 0.3810(6) 0.5344(5) 0.5185(3) 0.0155(19) Uani 1 1 d . . . . .
H21A H 0.335756 0.528838 0.489544 0.019 Uiso 1 1 calc R U . . .
H21B H 0.353181 0.579779 0.539070 0.019 Uiso 1 1 calc R U . . .
N7 N 0.0497(5) 0.7058(4) 0.4079(2) 0.0123(15) Uani 1 1 d . . . . .
H7A H 0.048608 0.736440 0.380076 0.015 Uiso 1 1 calc R U . . .
H7B H 0.056705 0.741295 0.433483 0.015 Uiso 1 1 calc R U . . .
N5 N 0.5207(5) 0.8525(4) 0.4129(2) 0.0128(14) Uani 1 1 d . . . . .
H5D H 0.536250 0.902452 0.426457 0.015 Uiso 1 1 calc R U . . .
H5E H 0.540716 0.812295 0.434197 0.015 Uiso 1 1 calc R U . . .
N6 N 0.4323(5) 0.9095(4) 0.3239(2) 0.0146(15) Uani 1 1 d . . . . .
H6C H 0.413588 0.861491 0.308775 0.018 Uiso 1 1 calc R U . . .
H6D H 0.414035 0.952274 0.304036 0.018 Uiso 1 1 calc R U . . .
N10 N 0.4277(5) 0.3873(4) 0.5172(3) 0.0188(16) Uani 1 1 d . . . . .
H10A H 0.389682 0.379784 0.489549 0.023 Uiso 1 1 calc R U . . .
H10B H 0.427174 0.338987 0.534271 0.023 Uiso 1 1 calc R U . . .
C22 C 0.3802(6) 0.4543(5) 0.5472(3) 0.0152(18) Uani 1 1 d . . . . .
H22A H 0.419902 0.461363 0.577803 0.018 Uiso 1 1 calc R U . . .
H22B H 0.308061 0.439261 0.555721 0.018 Uiso 1 1 calc R U . . .
C8 C 0.7060(7) 0.7712(5) 0.1512(3) 0.0153(19) Uani 1 1 d . . . . .
H8C H 0.713034 0.797113 0.118673 0.018 Uiso 1 1 calc R U . . .
H8D H 0.633734 0.751314 0.154690 0.018 Uiso 1 1 calc R U . . .
C2 C 0.2906(6) 0.6447(5) 0.1673(3) 0.0144(17) Uani 1 1 d . . . . .
H2C H 0.254606 0.629477 0.136652 0.017 Uiso 1 1 calc R U . . .
H2D H 0.318937 0.593414 0.181974 0.017 Uiso 1 1 calc R U . . .
C12 C 0.5454(6) 0.9101(5) 0.3307(3) 0.0143(18) Uani 1 1 d . . . . .
H12A H 0.567225 0.965009 0.343169 0.017 Uiso 1 1 calc R U . . .
H12B H 0.579929 0.901035 0.298886 0.017 Uiso 1 1 calc R U . . .
C5 C 0.2155(7) 0.9005(5) 0.1451(3) 0.0180(19) Uani 1 1 d . . . . .
H5A H 0.271438 0.941138 0.141579 0.027 Uiso 1 1 calc R U . . .
H5B H 0.160005 0.924047 0.165212 0.027 Uiso 1 1 calc R U . . .
H5C H 0.188048 0.886206 0.112887 0.027 Uiso 1 1 calc R U . . .
C4 C 0.2575(6) 0.8230(5) 0.1695(3) 0.0092(17) Uani 1 1 d . . . . .
H4 H 0.292521 0.839292 0.200643 0.011 Uiso 1 1 calc R U . . .
C23 C 0.5366(6) 0.4089(4) 0.5038(3) 0.0163(17) Uani 1 1 d . . . . .
H23A H 0.567374 0.363102 0.484570 0.020 Uiso 1 1 calc R U . . .
H23B H 0.578313 0.415984 0.533792 0.020 Uiso 1 1 calc R U . . .
C24 C 0.5394(6) 0.4874(5) 0.4744(3) 0.0117(17) Uani 1 1 d . . . . .
H24 H 0.500184 0.478696 0.443344 0.014 Uiso 1 1 calc R U . . .
C13 C 0.3747(6) 0.9167(5) 0.3708(3) 0.0131(17) Uani 1 1 d . . . . .
H13A H 0.299142 0.914012 0.364507 0.016 Uiso 1 1 calc R U . . .
H13B H 0.390146 0.970816 0.386187 0.016 Uiso 1 1 calc R U . . .
C9 C 0.7797(7) 0.6984(5) 0.1551(3) 0.0159(19) Uani 1 1 d . . . . .
H9 H 0.851906 0.718730 0.149176 0.019 Uiso 1 1 calc R U . . .
C6 C 0.7223(6) 0.7973(5) 0.2396(3) 0.0166(19) Uani 1 1 d . . . . .
H6A H 0.650789 0.777869 0.246143 0.020 Uiso 1 1 calc R U . . .
H6B H 0.739769 0.840155 0.264147 0.020 Uiso 1 1 calc R U . . .
C25 C 0.6500(6) 0.5115(5) 0.4622(3) 0.019(2) Uani 1 1 d . . . . .
H25A H 0.649688 0.560858 0.441390 0.029 Uiso 1 1 calc R U . . .
H25B H 0.683884 0.465724 0.444931 0.029 Uiso 1 1 calc R U . . .
H25C H 0.687850 0.523412 0.492380 0.029 Uiso 1 1 calc R U . . .
C18 C -0.0619(7) 0.5983(5) 0.3713(3) 0.0175(19) Uani 1 1 d . . . . .
H18A H -0.126847 0.566282 0.375298 0.021 Uiso 1 1 calc R U . . .
H18B H -0.064964 0.627684 0.339638 0.021 Uiso 1 1 calc R U . . .
C17 C 0.1290(7) 0.5866(5) 0.3662(3) 0.0203(19) Uani 1 1 d . . . . .
H17A H 0.129929 0.615121 0.334268 0.024 Uiso 1 1 calc R U . . .
H17B H 0.187570 0.547008 0.367097 0.024 Uiso 1 1 calc R U . . .
C19 C -0.0515(6) 0.6610(5) 0.4127(3) 0.0138(18) Uani 1 1 d . . . . .
H19 H -0.051177 0.630035 0.444334 0.017 Uiso 1 1 calc R U . . .
C14 C 0.4059(6) 0.8469(5) 0.4051(3) 0.0123(17) Uani 1 1 d . . . . .
H14 H 0.389216 0.792588 0.389455 0.015 Uiso 1 1 calc R U . . .
C3 C 0.1723(6) 0.7619(5) 0.1812(3) 0.0145(18) Uani 1 1 d . . . . .
H3A H 0.123815 0.786924 0.204995 0.017 Uiso 1 1 calc R U . . .
H3B H 0.132829 0.749288 0.151084 0.017 Uiso 1 1 calc R U . . .
C7 C 0.7966(6) 0.7259(5) 0.2440(3) 0.0149(18) Uani 1 1 d . . . . .
H7C H 0.868563 0.746201 0.240206 0.018 Uiso 1 1 calc R U . . .
H7D H 0.790083 0.700477 0.276716 0.018 Uiso 1 1 calc R U . . .
C11 C 0.5795(7) 0.8429(5) 0.3665(3) 0.0163(18) Uani 1 1 d . . . . .
H11A H 0.565983 0.787463 0.352399 0.020 Uiso 1 1 calc R U . . .
H11B H 0.654753 0.847745 0.372961 0.020 Uiso 1 1 calc R U . . .
C10 C 0.7544(7) 0.6325(5) 0.1174(3) 0.022(2) Uani 1 1 d . . . . .
H10C H 0.800414 0.584808 0.122021 0.032 Uiso 1 1 calc R U . . .
H10D H 0.764387 0.655314 0.084630 0.032 Uiso 1 1 calc R U . . .
H10E H 0.682193 0.614919 0.121337 0.032 Uiso 1 1 calc R U . . .
C20 C -0.1402(6) 0.7225(5) 0.4138(3) 0.0185(19) Uani 1 1 d . . . . .
H20A H -0.144652 0.750821 0.382216 0.028 Uiso 1 1 calc R U . . .
H20B H -0.127945 0.763379 0.439591 0.028 Uiso 1 1 calc R U . . .
H20C H -0.205271 0.693165 0.420199 0.028 Uiso 1 1 calc R U . . .
C15 C 0.3496(6) 0.8527(5) 0.4536(3) 0.0182(18) Uani 1 1 d . . . . .
H15A H 0.371366 0.806933 0.474721 0.027 Uiso 1 1 calc R U . . .
H15B H 0.274602 0.849400 0.448061 0.027 Uiso 1 1 calc R U . . .
H15C H 0.366306 0.905591 0.469334 0.027 Uiso 1 1 calc R U . . .
C16 C 0.1412(6) 0.6494(5) 0.4066(3) 0.0199(19) Uani 1 1 d . . . . .
H16A H 0.147934 0.620450 0.438314 0.024 Uiso 1 1 calc R U . . .
H16B H 0.205065 0.682195 0.401201 0.024 Uiso 1 1 calc R U . . .

loop_
_atom_site_aniso_label
_atom_site_aniso_U_11
_atom_site_aniso_U_22
_atom_site_aniso_U_33
_atom_site_aniso_U_23
_atom_site_aniso_U_13
_atom_site_aniso_U_12
Tb1 0.00997(17) 0.00989(17) 0.00955(19) 0.00032(15) -0.00003(16) -0.00036(16)
Tb3 0.01036(17) 0.00931(17) 0.0117(2) 0.00015(16) -0.00091(16) -0.00025(16)
Tb2 0.01244(19) 0.00936(16) 0.0095(2) 0.00004(16) -0.00005(16) 0.00032(17)
Cl3 0.0129(10) 0.0162(9) 0.0117(10) 0.0029(8) -0.0020(7) -0.0009(8)
Cl15 0.0129(10) 0.0141(9) 0.0138(10) -0.0030(8) 0.0011(8) 0.0000(8)
Cl5 0.0251(12) 0.0114(8) 0.0129(10) 0.0011(8) 0.0004(9) 0.0021(8)
Cl12 0.0151(10) 0.0219(10) 0.0132(10) 0.0005(8) -0.0018(8) -0.0061(9)
Cl13 0.0268(11) 0.0102(9) 0.0154(11) -0.0009(8) -0.0072(9) 0.0034(9)
Cl6 0.0160(10) 0.0216(10) 0.0097(10) -0.0022(9) -0.0009(8) -0.0002(9)
Cl11 0.0214(11) 0.0153(10) 0.0152(11) 0.0065(8) 0.0050(9) 0.0035(8)
Cl1 0.0119(9) 0.0233(10) 0.0175(11) 0.0000(9) 0.0026(8) -0.0022(9)
Cl10 0.0164(10) 0.0148(9) 0.0174(11) -0.0016(8) 0.0032(9) 0.0035(9)
Cl18 0.0169(11) 0.0225(10) 0.0131(11) 0.0026(8) 0.0008(8) 0.0028(8)
Cl8 0.0208(10) 0.0171(9) 0.0131(10) 0.0024(8) 0.0018(9) -0.0005(9)
Cl14 0.0120(10) 0.0147(9) 0.0158(11) 0.0006(8) -0.0019(9) -0.0032(8)
Cl4 0.0111(10) 0.0170(10) 0.0147(11) -0.0012(8) 0.0018(9) -0.0004(8)
Cl7 0.0134(10) 0.0161(10) 0.0136(11) -0.0036(8) -0.0014(8) 0.0011(8)
Cl19 0.0220(11) 0.0134(9) 0.0133(11) 0.0011(8) -0.0008(9) -0.0004(8)
Cl9 0.0201(10) 0.0153(10) 0.0181(11) -0.0027(9) -0.0036(9) -0.0049(9)
Cl17 0.0130(10) 0.0227(11) 0.0189(12) -0.0004(9) -0.0024(9) -0.0037(8)
Cl2 0.0127(10) 0.0105(9) 0.0539(16) 0.0010(11) -0.0005(10) -0.0004(7)
Cl16 0.0155(11) 0.0118(10) 0.0606(17) 0.0075(11) -0.0090(10) 0.0004(8)
N9 0.017(4) 0.008(3) 0.010(3) 0.001(3) 0.002(3) 0.000(3)
C1 0.012(4) 0.011(4) 0.011(4) -0.001(3) 0.004(3) 0.002(3)
N8 0.029(4) 0.011(3) 0.010(4) -0.003(3) -0.002(3) 0.004(3)
N1 0.012(4) 0.016(3) 0.008(4) 0.000(3) -0.003(3) -0.002(3)
N4 0.014(3) 0.008(3) 0.024(4) 0.000(3) -0.004(3) 0.002(3)
N3 0.007(3) 0.012(3) 0.018(4) 0.004(3) 0.000(3) 0.002(3)
N2 0.010(3) 0.012(3) 0.015(4) 0.002(3) 0.003(3) -0.002(3)
C21 0.012(4) 0.014(4) 0.020(5) -0.006(4) -0.003(4) 0.004(3)
N7 0.018(4) 0.011(3) 0.008(3) -0.002(3) 0.001(3) 0.003(3)
N5 0.015(3) 0.008(3) 0.016(4) 0.003(3) -0.002(3) -0.001(3)
N6 0.020(4) 0.010(3) 0.014(4) -0.002(3) 0.001(3) -0.001(3)
N10 0.017(4) 0.013(3) 0.026(4) -0.002(3) 0.007(4) -0.002(3)
C22 0.016(4) 0.016(4) 0.013(5) -0.006(3) 0.005(4) -0.004(3)
C8 0.018(5) 0.015(4) 0.014(5) 0.002(4) -0.004(4) 0.003(4)
C2 0.017(4) 0.015(4) 0.011(4) -0.006(4) -0.001(3) -0.001(4)
C12 0.011(4) 0.014(4) 0.018(4) 0.001(3) 0.005(3) 0.002(3)
C5 0.019(5) 0.016(4) 0.019(5) 0.004(4) -0.001(4) 0.001(4)
C4 0.010(4) 0.009(4) 0.009(4) 0.002(3) 0.003(3) -0.004(3)
C23 0.015(4) 0.013(4) 0.021(5) 0.001(4) 0.006(4) 0.002(3)
C24 0.012(4) 0.015(4) 0.009(4) -0.001(3) -0.002(3) 0.001(3)
C13 0.014(4) 0.009(4) 0.016(4) -0.002(4) -0.001(3) 0.002(3)
C9 0.012(4) 0.017(4) 0.019(5) 0.006(4) 0.002(4) 0.001(4)
C6 0.010(4) 0.020(4) 0.019(5) -0.007(4) 0.001(4) -0.006(4)
C25 0.020(5) 0.022(4) 0.016(5) -0.003(4) 0.004(4) 0.000(4)
C18 0.017(4) 0.019(4) 0.016(5) -0.002(3) -0.002(4) -0.001(4)
C17 0.026(5) 0.021(4) 0.014(5) 0.002(4) 0.005(4) 0.003(4)
C19 0.015(4) 0.013(4) 0.014(4) 0.004(3) 0.003(3) -0.004(3)
C14 0.010(4) 0.013(4) 0.014(4) 0.003(3) 0.003(3) -0.003(3)
C3 0.015(4) 0.015(4) 0.014(5) 0.004(3) 0.001(4) 0.003(3)
C7 0.015(4) 0.017(4) 0.013(5) 0.001(4) -0.002(4) 0.003(4)
C11 0.016(4) 0.016(4) 0.018(5) 0.000(3) 0.002(4) 0.004(4)
C10 0.030(5) 0.016(4) 0.019(5) -0.008(4) 0.002(4) 0.004(4)
C20 0.018(5) 0.015(4) 0.022(5) 0.004(4) 0.001(4) 0.001(4)
C15 0.015(4) 0.024(4) 0.015(5) 0.007(4) -0.002(4) 0.002(4)
C16 0.014(4) 0.021(4) 0.025(5) -0.008(4) 0.000(4) 0.004(4)

loop_
_atom_type_symbol
_atom_type_description
_atom_type_scat_dispersion_real
_atom_type_scat_dispersion_imag
_atom_type_scat_source
C C 0.0033 0.0016 'International Tables Vol C Tables 4.2.6.8 and 6.1.1.4'
H H 0.0000 0.0000 'International Tables Vol C Tables 4.2.6.8 and 6.1.1.4'
Cl Cl 0.1484 0.1585 'International Tables Vol C Tables 4.2.6.8 and 6.1.1.4'
N N 0.0061 0.0033 'International Tables Vol C Tables 4.2.6.8 and 6.1.1.4'
Tb Tb -0.1723 4.1537 'International Tables Vol C Tables 4.2.6.8 and 6.1.1.4'

loop_
_geom_angle_atom_site_label_1
_geom_angle_atom_site_label_2
_geom_angle_atom_site_label_3
_geom_angle
_geom_angle_site_symmetry_1
_geom_angle_site_symmetry_3
_geom_angle_publ_flag
Cl5 Tb1 Cl3 83.23(6) . . ?
Cl5 Tb1 Cl6 86.38(6) . . ?
Cl5 Tb1 Cl2 176.28(7) . . ?
Cl6 Tb1 Cl3 169.51(6) . . ?
Cl1 Tb1 Cl3 94.27(6) . . ?
Cl1 Tb1 Cl5 95.60(7) . . ?
Cl1 Tb1 Cl6 88.22(6) . . ?
Cl1 Tb1 Cl4 172.03(6) . . ?
Cl1 Tb1 Cl2 87.98(6) . . ?
Cl4 Tb1 Cl3 90.07(6) . . ?
Cl4 Tb1 Cl5 91.54(6) . . ?
Cl4 Tb1 Cl6 88.71(6) . . ?
Cl4 Tb1 Cl2 84.95(6) . . ?
Cl2 Tb1 Cl3 95.54(7) . . ?
Cl2 Tb1 Cl6 94.73(7) . . ?
Cl13 Tb3 Cl15 82.15(6) . . ?
Cl18 Tb3 Cl15 165.36(6) . . ?
Cl18 Tb3 Cl13 85.35(6) . . ?
Cl18 Tb3 Cl14 98.46(7) . . ?
Cl18 Tb3 Cl16 95.81(7) . . ?
Cl14 Tb3 Cl15 87.90(6) . . ?
Cl14 Tb3 Cl13 84.44(6) . . ?
Cl14 Tb3 Cl16 81.84(6) . . ?
Cl17 Tb3 Cl15 85.24(6) . . ?
Cl17 Tb3 Cl13 99.00(6) . . ?
Cl17 Tb3 Cl18 89.25(7) . . ?
Cl17 Tb3 Cl14 171.82(7) . . ?
Cl17 Tb3 Cl16 94.70(6) . . ?
Cl16 Tb3 Cl15 98.15(7) . . ?
Cl16 Tb3 Cl13 166.26(6) . . ?
Cl12 Tb2 Cl11 90.79(6) . . ?
Cl12 Tb2 Cl10 99.91(6) . . ?
Cl12 Tb2 Cl8 90.51(6) . . ?
Cl12 Tb2 Cl7 84.13(6) . . ?
Cl12 Tb2 Cl9 168.63(6) . . ?
Cl11 Tb2 Cl7 88.58(6) . . ?
Cl10 Tb2 Cl11 84.93(6) . . ?
Cl10 Tb2 Cl8 88.85(6) . . ?
Cl10 Tb2 Cl7 172.39(6) . . ?
Cl10 Tb2 Cl9 91.31(6) . . ?
Cl8 Tb2 Cl11 173.78(6) . . ?
Cl8 Tb2 Cl7 97.61(6) . . ?
Cl8 Tb2 Cl9 87.90(6) . . ?
Cl9 Tb2 Cl11 92.00(7) . . ?
Cl9 Tb2 Cl7 84.92(6) . . ?
H9A N9 H9B 107.8 . . ?
C21 N9 H9A 109.0 . . ?
C21 N9 H9B 109.0 . . ?
C24 N9 H9A 109.0 . . ?
C24 N9 H9B 109.0 . . ?
C24 N9 C21 112.9(6) . . ?
H1A C1 H1B 108.1 . . ?
N1 C1 H1A 109.5 . . ?
N1 C1 H1B 109.5 . . ?
C2 C1 H1A 109.5 . . ?
C2 C1 H1B 109.5 . . ?
C2 C1 N1 110.9(6) . . ?
H8A N8 H8B 107.9 . . ?
C18 N8 H8A 109.3 . . ?
C18 N8 H8B 109.3 . . ?
C17 N8 H8A 109.3 . . ?
C17 N8 H8B 109.3 . . ?
C17 N8 C18 111.7(6) . . ?
C1 N1 H1C 109.0 . . ?
C1 N1 H1D 109.0 . . ?
C1 N1 C4 113.0(6) . . ?
H1C N1 H1D 107.8 . . ?
C4 N1 H1C 109.0 . . ?
C4 N1 H1D 109.0 . . ?
H4A N4 H4B 107.9 . . ?
C8 N4 H4A 109.3 . . ?
C8 N4 H4B 109.3 . . ?
C8 N4 C6 111.8(6) . . ?
C6 N4 H4A 109.3 . . ?
C6 N4 H4B 109.3 . . ?
H3C N3 H3D 107.9 . . ?
C9 N3 H3C 109.1 . . ?
C9 N3 H3D 109.1 . . ?
C7 N3 H3C 109.1 . . ?
C7 N3 H3D 109.1 . . ?
C7 N3 C9 112.3(6) . . ?
H2A N2 H2B 108.0 . . ?
C2 N2 H2A 109.4 . . ?
C2 N2 H2B 109.4 . . ?
C3 N2 H2A 109.4 . . ?
C3 N2 H2B 109.4 . . ?
C3 N2 C2 111.2(6) . . ?
N9 C21 H21A 109.6 . . ?
N9 C21 H21B 109.6 . . ?
N9 C21 C22 110.5(6) . . ?
H21A C21 H21B 108.1 . . ?
C22 C21 H21A 109.6 . . ?
C22 C21 H21B 109.6 . . ?
H7A N7 H7B 107.7 . . ?
C19 N7 H7A 108.9 . . ?
C19 N7 H7B 108.9 . . ?
C16 N7 H7A 108.9 . . ?
C16 N7 H7B 108.9 . . ?
C16 N7 C19 113.4(6) . . ?
H5D N5 H5E 107.9 . . ?
C14 N5 H5D 109.2 . . ?
C14 N5 H5E 109.2 . . ?
C11 N5 H5D 109.2 . . ?
C11 N5 H5E 109.2 . . ?
C11 N5 C14 112.0(6) . . ?
H6C N6 H6D 107.8 . . ?
C12 N6 H6C 109.1 . . ?
C12 N6 H6D 109.1 . . ?
C12 N6 C13 112.6(6) . . ?
C13 N6 H6C 109.1 . . ?
C13 N6 H6D 109.1 . . ?
H10A N10 H10B 108.1 . . ?
C22 N10 H10A 109.5 . . ?
C22 N10 H10B 109.5 . . ?
C22 N10 C23 110.7(6) . . ?
C23 N10 H10A 109.5 . . ?
C23 N10 H10B 109.5 . . ?
C21 C22 H22A 109.8 . . ?
C21 C22 H22B 109.8 . . ?
N10 C22 C21 109.4(7) . . ?
N10 C22 H22A 109.8 . . ?
N10 C22 H22B 109.8 . . ?
H22A C22 H22B 108.3 . . ?
N4 C8 H8C 109.4 . . ?
N4 C8 H8D 109.4 . . ?
N4 C8 C9 111.0(7) . . ?
H8C C8 H8D 108.0 . . ?
C9 C8 H8C 109.4 . . ?
C9 C8 H8D 109.4 . . ?
C1 C2 H2C 109.6 . . ?
C1 C2 H2D 109.6 . . ?
N2 C2 C1 110.2(6) . . ?
N2 C2 H2C 109.6 . . ?
N2 C2 H2D 109.6 . . ?
H2C C2 H2D 108.1 . . ?
N6 C12 H12A 109.4 . . ?
N6 C12 H12B 109.4 . . ?
N6 C12 C11 111.2(6) . . ?
H12A C12 H12B 108.0 . . ?
C11 C12 H12A 109.4 . . ?
C11 C12 H12B 109.4 . . ?
H5A C5 H5B 109.5 . . ?
H5A C5 H5C 109.5 . . ?
H5B C5 H5C 109.5 . . ?
C4 C5 H5A 109.5 . . ?
C4 C5 H5B 109.5 . . ?
C4 C5 H5C 109.5 . . ?
N1 C4 C5 109.1(6) . . ?
N1 C4 H4 108.7 . . ?
N1 C4 C3 109.9(6) . . ?
C5 C4 H4 108.7 . . ?
C3 C4 C5 111.8(7) . . ?
C3 C4 H4 108.7 . . ?
N10 C23 H23A 109.5 . . ?
N10 C23 H23B 109.5 . . ?
N10 C23 C24 110.6(6) . . ?
H23A C23 H23B 108.1 . . ?
C24 C23 H23A 109.5 . . ?
C24 C23 H23B 109.5 . . ?
N9 C24 C23 109.4(6) . . ?
N9 C24 H24 109.0 . . ?
N9 C24 C25 109.6(6) . . ?
C23 C24 H24 109.0 . . ?
C23 C24 C25 111.0(7) . . ?
C25 C24 H24 109.0 . . ?
N6 C13 H13A 109.6 . . ?
N6 C13 H13B 109.6 . . ?
N6 C13 C14 110.1(6) . . ?
H13A C13 H13B 108.2 . . ?
C14 C13 H13A 109.6 . . ?
C14 C13 H13B 109.6 . . ?
N3 C9 C8 109.2(7) . . ?
N3 C9 H9 108.6 . . ?
N3 C9 C10 110.7(7) . . ?
C8 C9 H9 108.6 . . ?
C8 C9 C10 111.1(7) . . ?
C10 C9 H9 108.6 . . ?
N4 C6 H6A 109.6 . . ?
N4 C6 H6B 109.6 . . ?
N4 C6 C7 110.1(7) . . ?
H6A C6 H6B 108.1 . . ?
C7 C6 H6A 109.6 . . ?
C7 C6 H6B 109.6 . . ?
C24 C25 H25A 109.5 . . ?
C24 C25 H25B 109.5 . . ?
C24 C25 H25C 109.5 . . ?
H25A C25 H25B 109.5 . . ?
H25A C25 H25C 109.5 . . ?
H25B C25 H25C 109.5 . . ?
N8 C18 H18A 109.8 . . ?
N8 C18 H18B 109.8 . . ?
N8 C18 C19 109.3(7) . . ?
H18A C18 H18B 108.3 . . ?
C19 C18 H18A 109.8 . . ?
C19 C18 H18B 109.8 . . ?
N8 C17 H17A 109.6 . . ?
N8 C17 H17B 109.6 . . ?
N8 C17 C16 110.1(7) . . ?
H17A C17 H17B 108.1 . . ?
C16 C17 H17A 109.6 . . ?
C16 C17 H17B 109.6 . . ?
N7 C19 C18 109.4(6) . . ?
N7 C19 H19 108.3 . . ?
N7 C19 C20 110.1(6) . . ?
C18 C19 H19 108.3 . . ?
C20 C19 C18 112.4(7) . . ?
C20 C19 H19 108.3 . . ?
N5 C14 C13 107.8(6) . . ?
N5 C14 H14 109.1 . . ?
N5 C14 C15 110.2(7) . . ?
C13 C14 H14 109.1 . . ?
C15 C14 C13 111.6(6) . . ?
C15 C14 H14 109.1 . . ?
N2 C3 C4 111.2(6) . . ?
N2 C3 H3A 109.4 . . ?
N2 C3 H3B 109.4 . . ?
C4 C3 H3A 109.4 . . ?
C4 C3 H3B 109.4 . . ?
H3A C3 H3B 108.0 . . ?
N3 C7 C6 110.2(7) . . ?
N3 C7 H7C 109.6 . . ?
N3 C7 H7D 109.6 . . ?
C6 C7 H7C 109.6 . . ?
C6 C7 H7D 109.6 . . ?
H7C C7 H7D 108.1 . . ?
N5 C11 C12 109.2(6) . . ?
N5 C11 H11A 109.8 . . ?
N5 C11 H11B 109.8 . . ?
C12 C11 H11A 109.8 . . ?
C12 C11 H11B 109.8 . . ?
H11A C11 H11B 108.3 . . ?
C9 C10 H10C 109.5 . . ?
C9 C10 H10D 109.5 . . ?
C9 C10 H10E 109.5 . . ?
H10C C10 H10D 109.5 . . ?
H10C C10 H10E 109.5 . . ?
H10D C10 H10E 109.5 . . ?
C19 C20 H20A 109.5 . . ?
C19 C20 H20B 109.5 . . ?
C19 C20 H20C 109.5 . . ?
H20A C20 H20B 109.5 . . ?
H20A C20 H20C 109.5 . . ?
H20B C20 H20C 109.5 . . ?
C14 C15 H15A 109.5 . . ?
C14 C15 H15B 109.5 . . ?
C14 C15 H15C 109.5 . . ?
H15A C15 H15B 109.5 . . ?
H15A C15 H15C 109.5 . . ?
H15B C15 H15C 109.5 . . ?
N7 C16 C17 110.1(7) . . ?
N7 C16 H16A 109.6 . . ?
N7 C16 H16B 109.6 . . ?
C17 C16 H16A 109.6 . . ?
C17 C16 H16B 109.6 . . ?
H16A C16 H16B 108.1 . . ?

loop_
_geom_bond_atom_site_label_1
_geom_bond_atom_site_label_2
_geom_bond_distance
_geom_bond_site_symmetry_2
_geom_bond_publ_flag
Tb1 Cl3 2.6961(19) . ?
Tb1 Cl5 2.6611(18) . ?
Tb1 Cl6 2.6768(19) . ?
Tb1 Cl1 2.616(2) . ?
Tb1 Cl4 2.641(2) . ?
Tb1 Cl2 2.663(2) . ?
Tb3 Cl15 2.7183(19) . ?
Tb3 Cl13 2.7109(19) . ?
Tb3 Cl18 2.624(2) . ?
Tb3 Cl14 2.635(2) . ?
Tb3 Cl17 2.611(2) . ?
Tb3 Cl16 2.682(2) . ?
Tb2 Cl12 2.635(2) . ?
Tb2 Cl11 2.682(2) . ?
Tb2 Cl10 2.637(2) . ?
Tb2 Cl8 2.652(2) . ?
Tb2 Cl7 2.691(2) . ?
Tb2 Cl9 2.668(2) . ?
N9 H9A 0.9100 . ?
N9 H9B 0.9100 . ?
N9 C21 1.500(9) . ?
N9 C24 1.492(9) . ?
C1 H1A 0.9900 . ?
C1 H1B 0.9900 . ?
C1 N1 1.496(9) . ?
C1 C2 1.494(11) . ?
N8 H8A 0.9100 . ?
N8 H8B 0.9100 . ?
N8 C18 1.499(10) . ?
N8 C17 1.491(11) . ?
N1 H1C 0.9100 . ?
N1 H1D 0.9100 . ?
N1 C4 1.500(10) . ?
N4 H4A 0.9100 . ?
N4 H4B 0.9100 . ?
N4 C8 1.486(10) . ?
N4 C6 1.496(11) . ?
N3 H3C 0.9100 . ?
N3 H3D 0.9100 . ?
N3 C9 1.510(10) . ?
N3 C7 1.483(10) . ?
N2 H2A 0.9100 . ?
N2 H2B 0.9100 . ?
N2 C2 1.493(10) . ?
N2 C3 1.489(9) . ?
C21 H21A 0.9900 . ?
C21 H21B 0.9900 . ?
C21 C22 1.512(11) . ?
N7 H7A 0.9100 . ?
N7 H7B 0.9100 . ?
N7 C19 1.497(10) . ?
N7 C16 1.491(10) . ?
N5 H5D 0.9100 . ?
N5 H5E 0.9100 . ?
N5 C14 1.498(9) . ?
N5 C11 1.488(10) . ?
N6 H6C 0.9100 . ?
N6 H6D 0.9100 . ?
N6 C12 1.472(10) . ?
N6 C13 1.491(10) . ?
N10 H10A 0.9100 . ?
N10 H10B 0.9100 . ?
N10 C22 1.491(10) . ?
N10 C23 1.492(10) . ?
C22 H22A 0.9900 . ?
C22 H22B 0.9900 . ?
C8 H8C 0.9900 . ?
C8 H8D 0.9900 . ?
C8 C9 1.515(11) . ?
C2 H2C 0.9900 . ?
C2 H2D 0.9900 . ?
C12 H12A 0.9900 . ?
C12 H12B 0.9900 . ?
C12 C11 1.528(10) . ?
C5 H5A 0.9800 . ?
C5 H5B 0.9800 . ?
C5 H5C 0.9800 . ?
C5 C4 1.517(10) . ?
C4 H4 1.0000 . ?
C4 C3 1.511(10) . ?
C23 H23A 0.9900 . ?
C23 H23B 0.9900 . ?
C23 C24 1.503(10) . ?
C24 H24 1.0000 . ?
C24 C25 1.515(11) . ?
C13 H13A 0.9900 . ?
C13 H13B 0.9900 . ?
C13 C14 1.521(10) . ?
C9 H9 1.0000 . ?
C9 C10 1.518(12) . ?
C6 H6A 0.9900 . ?
C6 H6B 0.9900 . ?
C6 C7 1.504(11) . ?
C25 H25A 0.9800 . ?
C25 H25B 0.9800 . ?
C25 H25C 0.9800 . ?
C18 H18A 0.9900 . ?
C18 H18B 0.9900 . ?
C18 C19 1.526(11) . ?
C17 H17A 0.9900 . ?
C17 H17B 0.9900 . ?
C17 C16 1.509(11) . ?
C19 H19 1.0000 . ?
C19 C20 1.515(11) . ?
C14 H14 1.0000 . ?
C14 C15 1.518(11) . ?
C3 H3A 0.9900 . ?
C3 H3B 0.9900 . ?
C7 H7C 0.9900 . ?
C7 H7D 0.9900 . ?
C11 H11A 0.9900 . ?
C11 H11B 0.9900 . ?
C10 H10C 0.9800 . ?
C10 H10D 0.9800 . ?
C10 H10E 0.9800 . ?
C20 H20A 0.9800 . ?
C20 H20B 0.9800 . ?
C20 H20C 0.9800 . ?
C15 H15A 0.9800 . ?
C15 H15B 0.9800 . ?
C15 H15C 0.9800 . ?
C16 H16A 0.9900 . ?
C16 H16B 0.9900 . ?

loop_
_geom_torsion_atom_site_label_1
_geom_torsion_atom_site_label_2
_geom_torsion_atom_site_label_3
_geom_torsion_atom_site_label_4
_geom_torsion
_geom_torsion_site_symmetry_1
_geom_torsion_site_symmetry_2
_geom_torsion_site_symmetry_3
_geom_torsion_site_symmetry_4
_geom_torsion_publ_flag
N9 C21 C22 N10 -56.0(9) . . . . ?
C1 N1 C4 C5 -176.4(6) . . . . ?
C1 N1 C4 C3 -53.5(8) . . . . ?
N8 C18 C19 N7 56.3(8) . . . . ?
N8 C18 C19 C20 178.9(6) . . . . ?
N8 C17 C16 N7 -55.3(9) . . . . ?
N1 C1 C2 N2 -56.1(9) . . . . ?
N1 C4 C3 N2 54.5(9) . . . . ?
N4 C8 C9 N3 55.1(9) . . . . ?
N4 C8 C9 C10 177.5(7) . . . . ?
N4 C6 C7 N3 -56.8(9) . . . . ?
C21 N9 C24 C23 -55.0(8) . . . . ?
C21 N9 C24 C25 -176.9(6) . . . . ?
N6 C12 C11 N5 -54.3(8) . . . . ?
N6 C13 C14 N5 58.3(8) . . . . ?
N6 C13 C14 C15 179.4(6) . . . . ?
N10 C23 C24 N9 56.9(8) . . . . ?
N10 C23 C24 C25 177.9(7) . . . . ?
C22 N10 C23 C24 -60.6(9) . . . . ?
C8 N4 C6 C7 57.2(8) . . . . ?
C2 C1 N1 C4 55.0(8) . . . . ?
C2 N2 C3 C4 -57.9(8) . . . . ?
C12 N6 C13 C14 -57.3(8) . . . . ?
C5 C4 C3 N2 175.8(7) . . . . ?
C23 N10 C22 C21 59.4(9) . . . . ?
C24 N9 C21 C22 55.2(9) . . . . ?
C13 N6 C12 C11 54.9(8) . . . . ?
C9 N3 C7 C6 57.6(9) . . . . ?
C6 N4 C8 C9 -57.0(9) . . . . ?
C18 N8 C17 C16 58.9(9) . . . . ?
C17 N8 C18 C19 -59.4(8) . . . . ?
C19 N7 C16 C17 55.5(9) . . . . ?
C14 N5 C11 C12 58.6(8) . . . . ?
C3 N2 C2 C1 58.3(8) . . . . ?
C7 N3 C9 C8 -56.3(8) . . . . ?
C7 N3 C9 C10 -179.0(7) . . . . ?
C11 N5 C14 C13 -60.8(8) . . . . ?
C11 N5 C14 C15 177.2(6) . . . . ?
C16 N7 C19 C18 -56.0(8) . . . . ?
C16 N7 C19 C20 180.0(7) . . . . ?
